data_7124105
loop_
_publ_author_name
'Kamal, Fadwa'
'Colombel-Rouen, Sophie'
'DUMAS, Adrien'
'Guegan, Jean Paul'
'Roisnel, Thierry'
'Dorcet, Vincent'
'Basle, Olivier'
'Rouen, Mathieu'
'Mauduit, Marc'

_publ_section_title
;
 Activation of olefin metathesis complexes containing unsymmetrical
 unsaturated N-heterocyclic carbenes by copper and gold transmetalation
;
_journal_name_full 'Chemical Communications'
_journal_paper_doi 10.1039/C9CC05776E
_journal_year 2019
_chemical_compound_source 'synthesis as described'
_chemical_formula_moiety 'C30 H40 Cl2 N2 O Ru'
_chemical_formula_sum 'C30 H40 Cl2 N2 O Ru'
_chemical_formula_weight 616.61
_space_group_crystal_system orthorhombic
_space_group_IT_number 60
_space_group_name_Hall '-P 2n 2ab'
_space_group_name_H-M_alt 'P b c n'
_symmetry_space_group_name_Hall '-P 2n 2ab'
_symmetry_space_group_name_H-M 'P b c n'
_atom_sites_solution_hydrogens geom
_atom_sites_solution_primary dual
_atom_sites_solution_secondary difmap
_audit_update_record
;
2019-07-02 deposited with the CCDC.    2019-09-02 downloaded from the CCDC.
;
_cell_angle_alpha 90
_cell_angle_beta 90
_cell_angle_gamma 90
_cell_formula_units_Z 8
_cell_length_a 11.8611(19)
_cell_length_b 14.803(2)
_cell_length_c 33.715(4)
_cell_measurement_reflns_used 8826
_cell_measurement_temperature 150(2)
_cell_measurement_theta_max 27.4752
_cell_measurement_theta_min 2.2817
_cell_measurement_wavelength 0.71073
_cell_volume 5919.7(14)
_computing_cell_refinement 'APEX3 (Bruker, 2015)'
_computing_data_collection 'SAINT (Bruker, 2014)'
_computing_data_reduction 'SAINT (Bruker, 2014)'
_computing_molecular_graphics 'SXGRAPH (L. Farrugia, 1999), Mercury (CSD, 2016)'
_computing_publication_material 'CRYSCALC (T. Roisnel, local program, 2019)'
_computing_structure_refinement 'SHELXL-2017_1 (Sheldrick, 2017)'
_computing_structure_solution 'SHELXT (Sheldrick, 2015)'
_diffrn_ambient_temperature 150(2)
_diffrn_detector '(CMOS) PHOTON 100'
_diffrn_detector_area_resol_mean 10.4167
_diffrn_measured_fraction_theta_full 0.996
_diffrn_measured_fraction_theta_max 0.996
_diffrn_measurement_device_type 'D8 VENTURE Bruker AXS'
_diffrn_measurement_method 'rotation images'
_diffrn_radiation_monochromator 'multilayer monochromator'
_diffrn_radiation_probe x-ray
_diffrn_radiation_source 'Incoatec microfocus sealed tube'
_diffrn_radiation_type MoK\a
_diffrn_radiation_wavelength 0.71073
_diffrn_reflns_av_R_equivalents 0.0352
_diffrn_reflns_av_unetI/netI 0.0227
_diffrn_reflns_limit_h_max 13
_diffrn_reflns_limit_h_min -15
_diffrn_reflns_limit_k_max 18
_diffrn_reflns_limit_k_min -19
_diffrn_reflns_limit_l_max 43
_diffrn_reflns_limit_l_min -41
_diffrn_reflns_number 51163
_diffrn_reflns_theta_full 25.242
_diffrn_reflns_theta_max 27.481
_diffrn_reflns_theta_min 2.965
_diffrn_source_current 1.0
_diffrn_source_voltage 50.0
_exptl_absorpt_coefficient_mu 0.735
_exptl_absorpt_correction_T_max 0.936
_exptl_absorpt_correction_T_min 0.773
_exptl_absorpt_correction_type multi-scan
_exptl_absorpt_process_details
;
  [Sheldrick, G.M. (2014). SADABS Bruker AXS Inc., Madison, Wisconsin, USA]
;
_exptl_crystal_colour black
_exptl_crystal_density_diffrn 1.384
_exptl_crystal_description prism
_exptl_crystal_F_000 2560
_exptl_crystal_size_max 0.460
_exptl_crystal_size_mid 0.260
_exptl_crystal_size_min 0.090
_refine_diff_density_max 0.889
_refine_diff_density_min -0.818
_refine_diff_density_rms 0.086
_refine_ls_extinction_method none
_refine_ls_goodness_of_fit_ref 1.143
_refine_ls_hydrogen_treatment constr
_refine_ls_matrix_type full
_refine_ls_number_parameters 330
_refine_ls_number_reflns 6766
_refine_ls_number_restraints 0
_refine_ls_restrained_S_all 1.143
_refine_ls_R_factor_all 0.0429
_refine_ls_R_factor_gt 0.0373
_refine_ls_shift/su_max 0.008
_refine_ls_shift/su_mean 0.000
_refine_ls_structure_factor_coef Fsqd
_refine_ls_weighting_details 'w=1/[\s^2^(Fo^2^)+(0.0231P)^2^+16.3708P] where P=(Fo^2^+2Fc^2^)/3'
_refine_ls_weighting_scheme calc
_refine_ls_wR_factor_gt 0.0879
_refine_ls_wR_factor_ref 0.0903
_reflns_Friedel_coverage 0.000
_reflns_number_gt 6113
_reflns_number_total 6766
_reflns_threshold_expression >2sigma(I)
_cod_data_source_file c9cc05776e2.cif
_cod_data_source_block SR456F1
_cod_original_cell_volume 5919.6(14)
_cod_database_code 7124105

loop_
_space_group_symop_operation_xyz
'x, y, z'
'-x+1/2, -y+1/2, z+1/2'
'-x, y, -z+1/2'
'x+1/2, -y+1/2, -z'
'-x, -y, -z'
'x-1/2, y-1/2, -z-1/2'
'x, -y, z-1/2'
'-x-1/2, y-1/2, z'

loop_
_atom_site_label
_atom_site_type_symbol
_atom_site_fract_x
_atom_site_fract_y
_atom_site_fract_z
_atom_site_U_iso_or_equiv
_atom_site_adp_type
_atom_site_occupancy
_atom_site_site_symmetry_order
_atom_site_calc_flag
_atom_site_refinement_flags_posn
_atom_site_refinement_flags_adp
Ru1 Ru 0.53518(2) 0.60136(2) 0.38674(2) 0.01400(7) Uani 1 1 d . .
Cl1 Cl 0.39767(6) 0.70634(4) 0.36635(2) 0.02049(14) Uani 1 1 d . .
Cl2 Cl 0.64399(6) 0.52904(4) 0.43585(2) 0.01684(13) Uani 1 1 d . .
N1 N 0.6642(2) 0.76162(16) 0.40919(7) 0.0185(5) Uani 1 1 d . .
N2 N 0.7376(2) 0.71293(17) 0.35506(7) 0.0219(5) Uani 1 1 d . .
O1 O 0.40149(16) 0.49452(13) 0.39459(5) 0.0173(4) Uani 1 1 d . .
C1 C 0.5576(2) 0.53397(18) 0.34185(8) 0.0173(5) Uani 1 1 d . .
H1 H 0.612658 0.551316 0.322873 0.021 Uiso 1 1 calc R U
C2 C 0.4895(2) 0.45347(18) 0.33578(8) 0.0161(5) Uani 1 1 d . .
C3 C 0.5029(3) 0.3957(2) 0.30337(8) 0.0215(6) Uani 1 1 d . .
H3 H 0.556692 0.409657 0.283409 0.026 Uiso 1 1 calc R U
C4 C 0.4381(3) 0.3179(2) 0.30017(9) 0.0275(7) Uani 1 1 d . .
H4 H 0.447578 0.278814 0.278083 0.033 Uiso 1 1 calc R U
C5 C 0.3596(3) 0.2975(2) 0.32918(9) 0.0282(7) Uani 1 1 d . .
H5 H 0.316452 0.243630 0.326949 0.034 Uiso 1 1 calc R U
C6 C 0.3425(3) 0.3542(2) 0.36153(8) 0.0225(6) Uani 1 1 d . .
H6 H 0.288027 0.339971 0.381222 0.027 Uiso 1 1 calc R U
C7 C 0.4075(2) 0.43223(18) 0.36429(7) 0.0153(5) Uani 1 1 d . .
C8 C 0.3039(2) 0.4934(2) 0.42131(8) 0.0193(6) Uani 1 1 d . .
H8 H 0.291194 0.430150 0.430733 0.023 Uiso 1 1 calc R U
C9 C 0.1995(3) 0.5256(2) 0.39944(9) 0.0263(6) Uani 1 1 d . .
H9A H 0.212639 0.586521 0.389031 0.039 Uiso 1 1 calc R U
H9B H 0.135327 0.526733 0.417740 0.039 Uiso 1 1 calc R U
H9C H 0.183159 0.484381 0.377439 0.039 Uiso 1 1 calc R U
C10 C 0.3357(3) 0.5518(2) 0.45634(9) 0.0261(6) Uani 1 1 d . .
H10A H 0.408009 0.531430 0.467178 0.039 Uiso 1 1 calc R U
H10B H 0.277343 0.547063 0.476812 0.039 Uiso 1 1 calc R U
H10C H 0.342308 0.614826 0.447733 0.039 Uiso 1 1 calc R U
C11 C 0.6536(2) 0.69538(18) 0.38149(8) 0.0171(5) Uani 1 1 d . .
C12 C 0.7522(3) 0.8198(2) 0.39990(9) 0.0261(6) Uani 1 1 d . .
H12 H 0.775492 0.871187 0.414677 0.031 Uiso 1 1 calc R U
C13 C 0.7976(3) 0.7897(2) 0.36613(9) 0.0287(7) Uani 1 1 d . .
H13 H 0.859314 0.815703 0.352273 0.034 Uiso 1 1 calc R U
C14 C 0.5967(2) 0.76879(18) 0.44583(8) 0.0175(5) Uani 1 1 d . .
H14 H 0.544980 0.715510 0.447054 0.021 Uiso 1 1 calc R U
C15 C 0.6759(2) 0.7647(2) 0.48194(8) 0.0233(6) Uani 1 1 d . .
H15A H 0.686392 0.826774 0.492185 0.028 Uiso 1 1 calc R U
H15B H 0.750456 0.742666 0.472942 0.028 Uiso 1 1 calc R U
C16 C 0.6357(3) 0.7042(2) 0.51636(9) 0.0273(7) Uani 1 1 d . .
H16A H 0.647341 0.640484 0.508370 0.033 Uiso 1 1 calc R U
H16B H 0.685506 0.715708 0.539375 0.033 Uiso 1 1 calc R U
C17 C 0.5140(3) 0.7138(2) 0.53039(9) 0.0253(6) Uani 1 1 d . .
H17A H 0.499439 0.667335 0.550875 0.030 Uiso 1 1 calc R U
H17B H 0.463410 0.700995 0.507715 0.030 Uiso 1 1 calc R U
C18 C 0.4827(3) 0.8060(2) 0.54748(9) 0.0247(6) Uani 1 1 d . .
H18A H 0.535981 0.819950 0.569245 0.030 Uiso 1 1 calc R U
H18B H 0.406585 0.801294 0.559355 0.030 Uiso 1 1 calc R U
C19 C 0.4826(3) 0.8858(2) 0.51867(9) 0.0274(7) Uani 1 1 d . .
H19A H 0.560944 0.908086 0.516100 0.033 Uiso 1 1 calc R U
H19B H 0.437436 0.935094 0.530578 0.033 Uiso 1 1 calc R U
C20 C 0.4366(3) 0.8673(2) 0.47675(9) 0.0252(6) Uani 1 1 d . .
H20A H 0.389305 0.812277 0.477904 0.030 Uiso 1 1 calc R U
H20B H 0.386726 0.918175 0.469250 0.030 Uiso 1 1 calc R U
C21 C 0.5241(3) 0.85467(19) 0.44364(9) 0.0218(6) Uani 1 1 d . .
H21A H 0.575133 0.907603 0.443820 0.026 Uiso 1 1 calc R U
H21B H 0.484012 0.854736 0.417895 0.026 Uiso 1 1 calc R U
C22 C 0.7597(3) 0.6643(2) 0.31894(8) 0.0232(6) Uani 1 1 d . .
C23 C 0.8327(3) 0.5904(2) 0.31961(9) 0.0258(6) Uani 1 1 d . .
C24 C 0.8488(3) 0.5442(3) 0.28414(10) 0.0361(8) Uani 1 1 d . .
H24 H 0.898568 0.493902 0.283634 0.043 Uiso 1 1 calc R U
C25 C 0.7939(3) 0.5695(3) 0.24936(10) 0.0417(9) Uani 1 1 d . .
C26 C 0.7240(3) 0.6443(3) 0.24997(10) 0.0429(10) Uani 1 1 d . .
H26 H 0.687535 0.662495 0.226182 0.051 Uiso 1 1 calc R U
C27 C 0.7057(3) 0.6934(3) 0.28442(9) 0.0341(8) Uani 1 1 d . .
C28 C 0.8899(3) 0.5613(3) 0.35731(10) 0.0369(8) Uani 1 1 d . .
H28A H 0.935314 0.507224 0.352192 0.055 Uiso 1 1 calc R U
H28B H 0.832894 0.547714 0.377466 0.055 Uiso 1 1 calc R U
H28C H 0.938916 0.610029 0.366823 0.055 Uiso 1 1 calc R U
C29 C 0.8110(4) 0.5161(4) 0.21136(12) 0.0711(16) Uani 1 1 d . .
H29A H 0.880071 0.536542 0.198175 0.107 Uiso 1 1 calc R U
H29B H 0.746442 0.525624 0.193700 0.107 Uiso 1 1 calc R U
H29C H 0.817476 0.451697 0.217680 0.107 Uiso 1 1 calc R U
C30 C 0.6288(4) 0.7746(3) 0.28498(13) 0.0576(12) Uani 1 1 d . .
H30A H 0.603085 0.787660 0.257956 0.086 Uiso 1 1 calc R U
H30B H 0.669792 0.826892 0.295448 0.086 Uiso 1 1 calc R U
H30C H 0.563478 0.761972 0.301907 0.086 Uiso 1 1 calc R U

loop_
_atom_site_aniso_label
_atom_site_aniso_U_11
_atom_site_aniso_U_22
_atom_site_aniso_U_33
_atom_site_aniso_U_23
_atom_site_aniso_U_13
_atom_site_aniso_U_12
Ru1 0.01443(11) 0.01312(11) 0.01446(11) -0.00094(8) 0.00090(8) -0.00063(8)
Cl1 0.0153(3) 0.0156(3) 0.0305(3) 0.0024(3) -0.0049(3) 0.0030(2)
Cl2 0.0222(3) 0.0132(3) 0.0151(3) -0.0008(2) -0.0016(2) 0.0052(2)
N1 0.0188(12) 0.0158(11) 0.0209(11) -0.0010(9) 0.0009(9) -0.0042(9)
N2 0.0222(13) 0.0230(12) 0.0203(11) -0.0016(9) 0.0044(10) -0.0066(10)
O1 0.0177(9) 0.0169(9) 0.0175(9) -0.0046(7) 0.0058(7) -0.0039(8)
C1 0.0174(13) 0.0201(13) 0.0145(12) 0.0008(10) 0.0016(10) -0.0014(11)
C2 0.0162(13) 0.0189(13) 0.0131(12) 0.0008(10) -0.0005(10) -0.0008(10)
C3 0.0211(14) 0.0284(15) 0.0150(12) -0.0028(11) 0.0018(10) -0.0027(12)
C4 0.0363(18) 0.0261(15) 0.0201(14) -0.0106(12) 0.0024(12) -0.0069(13)
C5 0.0345(18) 0.0254(15) 0.0248(15) -0.0074(12) 0.0032(13) -0.0117(13)
C6 0.0256(15) 0.0231(14) 0.0187(13) -0.0013(11) 0.0045(11) -0.0084(12)
C7 0.0166(13) 0.0165(12) 0.0128(11) -0.0002(10) -0.0008(10) 0.0005(10)
C8 0.0187(14) 0.0218(14) 0.0173(12) 0.0003(10) 0.0081(11) -0.0014(11)
C9 0.0229(15) 0.0304(16) 0.0255(15) 0.0040(12) 0.0056(12) 0.0021(13)
C10 0.0290(17) 0.0286(16) 0.0207(14) -0.0063(12) 0.0079(12) -0.0028(13)
C11 0.0166(13) 0.0177(13) 0.0170(12) 0.0007(10) -0.0017(10) -0.0003(10)
C12 0.0276(16) 0.0199(14) 0.0309(15) -0.0010(12) 0.0013(13) -0.0088(12)
C13 0.0284(17) 0.0268(16) 0.0308(16) 0.0017(13) 0.0057(13) -0.0121(13)
C14 0.0180(13) 0.0169(12) 0.0177(12) -0.0018(10) -0.0001(10) -0.0014(11)
C15 0.0186(14) 0.0294(15) 0.0219(14) -0.0010(12) -0.0033(11) 0.0026(12)
C16 0.0347(18) 0.0254(15) 0.0219(14) 0.0011(12) -0.0029(13) 0.0087(13)
C17 0.0324(17) 0.0213(14) 0.0222(14) -0.0009(12) -0.0004(12) -0.0046(13)
C18 0.0241(16) 0.0296(16) 0.0205(14) -0.0040(12) 0.0012(11) -0.0011(12)
C19 0.0334(18) 0.0216(15) 0.0270(15) -0.0064(12) 0.0025(13) 0.0032(13)
C20 0.0250(16) 0.0241(15) 0.0264(15) -0.0012(12) -0.0006(12) 0.0075(12)
C21 0.0264(16) 0.0172(13) 0.0217(14) -0.0005(11) -0.0025(11) 0.0038(11)
C22 0.0214(15) 0.0291(15) 0.0190(13) -0.0018(12) 0.0045(11) -0.0115(12)
C23 0.0192(14) 0.0361(17) 0.0222(14) -0.0074(13) 0.0033(11) -0.0099(13)
C24 0.0288(18) 0.047(2) 0.0328(17) -0.0165(15) 0.0080(14) -0.0093(15)
C25 0.039(2) 0.065(3) 0.0207(15) -0.0141(17) 0.0087(14) -0.0240(19)
C26 0.040(2) 0.070(3) 0.0182(15) 0.0049(17) -0.0005(14) -0.022(2)
C27 0.0317(18) 0.046(2) 0.0244(15) 0.0096(14) 0.0025(13) -0.0118(16)
C28 0.0333(19) 0.048(2) 0.0296(17) -0.0098(15) -0.0023(14) 0.0101(16)
C29 0.069(3) 0.111(4) 0.033(2) -0.037(3) 0.014(2) -0.031(3)
C30 0.063(3) 0.070(3) 0.041(2) 0.023(2) -0.005(2) 0.009(2)

loop_
_atom_type_symbol
_atom_type_description
_atom_type_scat_dispersion_real
_atom_type_scat_dispersion_imag
_atom_type_scat_source
C C 0.0033 0.0016 'International Tables Vol C Tables 4.2.6.8 and 6.1.1.4'
H H 0.0000 0.0000 'International Tables Vol C Tables 4.2.6.8 and 6.1.1.4'
Cl Cl 0.1484 0.1585 'International Tables Vol C Tables 4.2.6.8 and 6.1.1.4'
N N 0.0061 0.0033 'International Tables Vol C Tables 4.2.6.8 and 6.1.1.4'
O O 0.0106 0.0060 'International Tables Vol C Tables 4.2.6.8 and 6.1.1.4'
Ru Ru -1.2594 0.8363 'International Tables Vol C Tables 4.2.6.8 and 6.1.1.4'

loop_
_geom_angle_atom_site_label_1
_geom_angle_atom_site_label_2
_geom_angle_atom_site_label_3
_geom_angle
C1 Ru1 C11 101.86(12)
C1 Ru1 O1 79.45(10)
C11 Ru1 O1 178.36(9)
C1 Ru1 Cl1 102.61(9)
C11 Ru1 Cl1 90.09(8)
O1 Ru1 Cl1 90.58(5)
C1 Ru1 Cl2 104.70(9)
C11 Ru1 Cl2 89.63(8)
O1 Ru1 Cl2 89.08(5)
Cl1 Ru1 Cl2 152.15(2)
C11 N1 C12 111.2(2)
C11 N1 C14 125.2(2)
C12 N1 C14 123.5(2)
C11 N2 C13 110.8(2)
C11 N2 C22 126.3(2)
C13 N2 C22 122.8(2)
C7 O1 C8 119.2(2)
C7 O1 Ru1 110.24(15)
C8 O1 Ru1 129.41(16)
C2 C1 Ru1 118.83(19)
C2 C1 H1 120.6
Ru1 C1 H1 120.6
C3 C2 C7 118.5(3)
C3 C2 C1 123.3(3)
C7 C2 C1 118.2(2)
C4 C3 C2 120.3(3)
C4 C3 H3 119.8
C2 C3 H3 119.8
C5 C4 C3 119.9(3)
C5 C4 H4 120.0
C3 C4 H4 120.0
C4 C5 C6 121.3(3)
C4 C5 H5 119.3
C6 C5 H5 119.3
C5 C6 C7 118.2(3)
C5 C6 H6 120.9
C7 C6 H6 120.9
O1 C7 C6 125.2(2)
O1 C7 C2 113.2(2)
C6 C7 C2 121.6(2)
O1 C8 C10 106.1(2)
O1 C8 C9 110.0(2)
C10 C8 C9 113.8(3)
O1 C8 H8 109.0
C10 C8 H8 109.0
C9 C8 H8 109.0
C8 C9 H9A 109.5
C8 C9 H9B 109.5
H9A C9 H9B 109.5
C8 C9 H9C 109.5
H9A C9 H9C 109.5
H9B C9 H9C 109.5
C8 C10 H10A 109.5
C8 C10 H10B 109.5
H10A C10 H10B 109.5
C8 C10 H10C 109.5
H10A C10 H10C 109.5
H10B C10 H10C 109.5
N1 C11 N2 104.1(2)
N1 C11 Ru1 120.6(2)
N2 C11 Ru1 135.2(2)
C13 C12 N1 106.7(3)
C13 C12 H12 126.6
N1 C12 H12 126.6
C12 C13 N2 107.1(3)
C12 C13 H13 126.4
N2 C13 H13 126.4
N1 C14 C21 108.9(2)
N1 C14 C15 109.1(2)
C21 C14 C15 114.4(2)
N1 C14 H14 108.1
C21 C14 H14 108.1
C15 C14 H14 108.1
C14 C15 C16 115.5(3)
C14 C15 H15A 108.4
C16 C15 H15A 108.4
C14 C15 H15B 108.4
C16 C15 H15B 108.4
H15A C15 H15B 107.5
C17 C16 C15 118.1(3)
C17 C16 H16A 107.8
C15 C16 H16A 107.8
C17 C16 H16B 107.8
C15 C16 H16B 107.8
H16A C16 H16B 107.1
C16 C17 C18 115.5(3)
C16 C17 H17A 108.4
C18 C17 H17A 108.4
C16 C17 H17B 108.4
C18 C17 H17B 108.4
H17A C17 H17B 107.5
C17 C18 C19 116.8(2)
C17 C18 H18A 108.1
C19 C18 H18A 108.1
C17 C18 H18B 108.1
C19 C18 H18B 108.1
H18A C18 H18B 107.3
C18 C19 C20 116.5(3)
C18 C19 H19A 108.2
C20 C19 H19A 108.2
C18 C19 H19B 108.2
C20 C19 H19B 108.2
H19A C19 H19B 107.3
C21 C20 C19 116.7(3)
C21 C20 H20A 108.1
C19 C20 H20A 108.1
C21 C20 H20B 108.1
C19 C20 H20B 108.1
H20A C20 H20B 107.3
C20 C21 C14 116.4(2)
C20 C21 H21A 108.2
C14 C21 H21A 108.2
C20 C21 H21B 108.2
C14 C21 H21B 108.2
H21A C21 H21B 107.3
C23 C22 C27 122.7(3)
C23 C22 N2 119.4(3)
C27 C22 N2 117.9(3)
C24 C23 C22 117.2(3)
C24 C23 C28 121.6(3)
C22 C23 C28 121.2(3)
C23 C24 C25 121.8(4)
C23 C24 H24 119.1
C25 C24 H24 119.1
C26 C25 C24 118.9(3)
C26 C25 C29 120.6(4)
C24 C25 C29 120.5(4)
C25 C26 C27 121.7(3)
C25 C26 H26 119.1
C27 C26 H26 119.1
C26 C27 C22 117.6(4)
C26 C27 C30 121.5(3)
C22 C27 C30 120.8(3)
C23 C28 H28A 109.5
C23 C28 H28B 109.5
H28A C28 H28B 109.5
C23 C28 H28C 109.5
H28A C28 H28C 109.5
H28B C28 H28C 109.5
C25 C29 H29A 109.5
C25 C29 H29B 109.5
H29A C29 H29B 109.5
C25 C29 H29C 109.5
H29A C29 H29C 109.5
H29B C29 H29C 109.5
C27 C30 H30A 109.5
C27 C30 H30B 109.5
H30A C30 H30B 109.5
C27 C30 H30C 109.5
H30A C30 H30C 109.5
H30B C30 H30C 109.5

loop_
_geom_bond_atom_site_label_1
_geom_bond_atom_site_label_2
_geom_bond_distance
Ru1 C1 1.832(3)
Ru1 C11 1.986(3)
Ru1 O1 2.2552(19)
Ru1 Cl1 2.3554(7)
Ru1 Cl2 2.3564(7)
N1 C11 1.360(3)
N1 C12 1.389(4)
N1 C14 1.476(3)
N2 C11 1.361(4)
N2 C13 1.392(4)
N2 C22 1.439(4)
O1 C7 1.378(3)
O1 C8 1.466(3)
C1 C2 1.454(4)
C1 H1 0.9500
C2 C3 1.397(4)
C2 C7 1.403(4)
C3 C4 1.388(4)
C3 H3 0.9500
C4 C5 1.384(4)
C4 H4 0.9500
C5 C6 1.391(4)
C5 H5 0.9500
C6 C7 1.392(4)
C6 H6 0.9500
C8 C10 1.511(4)
C8 C9 1.518(4)
C8 H8 1.0000
C9 H9A 0.9800
C9 H9B 0.9800
C9 H9C 0.9800
C10 H10A 0.9800
C10 H10B 0.9800
C10 H10C 0.9800
C12 C13 1.337(4)
C12 H12 0.9500
C13 H13 0.9500
C14 C21 1.537(4)
C14 C15 1.539(4)
C14 H14 1.0000
C15 C16 1.541(4)
C15 H15A 0.9900
C15 H15B 0.9900
C16 C17 1.526(5)
C16 H16A 0.9900
C16 H16B 0.9900
C17 C18 1.527(4)
C17 H17A 0.9900
C17 H17B 0.9900
C18 C19 1.529(4)
C18 H18A 0.9900
C18 H18B 0.9900
C19 C20 1.539(4)
C19 H19A 0.9900
C19 H19B 0.9900
C20 C21 1.536(4)
C20 H20A 0.9900
C20 H20B 0.9900
C21 H21A 0.9900
C21 H21B 0.9900
C22 C23 1.395(5)
C22 C27 1.397(4)
C23 C24 1.391(4)
C23 C28 1.504(5)
C24 C25 1.393(5)
C24 H24 0.9500
C25 C26 1.384(6)
C25 C29 1.519(5)
C26 C27 1.387(5)
C26 H26 0.9500
C27 C30 1.509(6)
C28 H28A 0.9800
C28 H28B 0.9800
C28 H28C 0.9800
C29 H29A 0.9800
C29 H29B 0.9800
C29 H29C 0.9800
C30 H30A 0.9800
C30 H30B 0.9800
C30 H30C 0.9800

loop_
_geom_hbond_atom_site_label_D
_geom_hbond_atom_site_label_H
_geom_hbond_atom_site_label_A
_geom_hbond_distance_DH
_geom_hbond_distance_HA
_geom_hbond_distance_DA
_geom_hbond_angle_DHA
_geom_hbond_publ_flag
C21 H21B Cl1 0.99 2.98 3.723(3) 132.5 yes

loop_
_geom_torsion_atom_site_label_1
_geom_torsion_atom_site_label_2
_geom_torsion_atom_site_label_3
_geom_torsion_atom_site_label_4
_geom_torsion
C11 Ru1 C1 C2 176.6(2)
O1 Ru1 C1 C2 -2.4(2)
Cl1 Ru1 C1 C2 -90.7(2)
Cl2 Ru1 C1 C2 83.8(2)
Ru1 C1 C2 C3 -177.5(2)
Ru1 C1 C2 C7 1.5(3)
C7 C2 C3 C4 -1.5(4)
C1 C2 C3 C4 177.4(3)
C2 C3 C4 C5 0.1(5)
C3 C4 C5 C6 1.0(5)
C4 C5 C6 C7 -0.6(5)
C8 O1 C7 C6 -15.6(4)
Ru1 O1 C7 C6 175.3(2)
C8 O1 C7 C2 165.9(2)
Ru1 O1 C7 C2 -3.2(3)
C5 C6 C7 O1 -179.3(3)
C5 C6 C7 C2 -1.0(4)
C3 C2 C7 O1 -179.5(2)
C1 C2 C7 O1 1.5(4)
C3 C2 C7 C6 2.0(4)
C1 C2 C7 C6 -177.0(3)
C7 O1 C8 C10 166.1(2)
Ru1 O1 C8 C10 -27.2(3)
C7 O1 C8 C9 -70.4(3)
Ru1 O1 C8 C9 96.3(3)
C12 N1 C11 N2 0.7(3)
C14 N1 C11 N2 -175.7(2)
C12 N1 C11 Ru1 179.8(2)
C14 N1 C11 Ru1 3.4(4)
C13 N2 C11 N1 -0.9(3)
C22 N2 C11 N1 -177.1(3)
C13 N2 C11 Ru1 -179.8(2)
C22 N2 C11 Ru1 4.0(5)
C11 N1 C12 C13 -0.3(4)
C14 N1 C12 C13 176.2(3)
N1 C12 C13 N2 -0.3(4)
C11 N2 C13 C12 0.7(4)
C22 N2 C13 C12 177.1(3)
C11 N1 C14 C21 -114.9(3)
C12 N1 C14 C21 69.1(3)
C11 N1 C14 C15 119.7(3)
C12 N1 C14 C15 -56.4(3)
N1 C14 C15 C16 -136.2(3)
C21 C14 C15 C16 101.7(3)
C14 C15 C16 C17 -47.4(4)
C15 C16 C17 C18 -62.9(4)
C16 C17 C18 C19 66.8(4)
C17 C18 C19 C20 39.1(4)
C18 C19 C20 C21 -102.0(3)
C19 C20 C21 C14 68.3(4)
N1 C14 C21 C20 172.3(2)
C15 C14 C21 C20 -65.3(3)
C11 N2 C22 C23 -90.2(4)
C13 N2 C22 C23 94.0(4)
C11 N2 C22 C27 89.4(4)
C13 N2 C22 C27 -86.3(4)
C27 C22 C23 C24 -1.4(5)
N2 C22 C23 C24 178.2(3)
C27 C22 C23 C28 179.6(3)
N2 C22 C23 C28 -0.8(4)
C22 C23 C24 C25 -0.6(5)
C28 C23 C24 C25 178.4(3)
C23 C24 C25 C26 1.8(5)
C23 C24 C25 C29 -178.4(3)
C24 C25 C26 C27 -1.2(5)
C29 C25 C26 C27 179.1(4)
C25 C26 C27 C22 -0.6(5)
C25 C26 C27 C30 -179.6(4)
C23 C22 C27 C26 2.0(5)
N2 C22 C27 C26 -177.6(3)
C23 C22 C27 C30 -179.0(3)
N2 C22 C27 C30 1.3(5)
